data_1555491
loop_
_publ_author_name
'Murai, Kenichi'
'Matsuura, Kei'
'Aoyama, Hiroshi'
'Fujioka, Hiromichi'

_publ_section_title
;
 Oxidative Rearrangement via in Situ Generated N-Chloroamine: Synthesis of
 Fused Tetrahydroisoquinolines.
;
_journal_issue 6
_journal_name_full 'Organic letters'
_journal_page_first 1314
_journal_page_last 1317
_journal_paper_doi 10.1021/acs.orglett.6b00233
_journal_volume 18
_journal_year 2016
_chemical_compound_source 'synthesis as described'
_chemical_formula_moiety 'C23 H29 N1 O4 S1'
_chemical_formula_sum 'C23 H29 N O4 S'
_chemical_formula_weight 415.53
_space_group_crystal_system triclinic
_space_group_IT_number 2
_space_group_name_Hall '-P 1'
_space_group_name_H-M_alt 'P -1'
_symmetry_cell_setting triclinic
_symmetry_Int_Tables_number 2
_symmetry_space_group_name_Hall '-P 1'
_symmetry_space_group_name_H-M 'P -1'
_atom_sites_solution_hydrogens geom
_audit_creation_date 2015-06-30T18:14:59-00:00
_audit_creation_method 'WinGX routine CIF_UPDATE'
_cell_angle_alpha 83.18(4)
_cell_angle_beta 76.85(3)
_cell_angle_gamma 71.05(4)
_cell_formula_units_Z 2
_cell_length_a 9.52300(10)
_cell_length_b 9.6405(17)
_cell_length_c 11.7824(3)
_cell_measurement_reflns_used 2846
_cell_measurement_temperature 123(2)
_cell_measurement_theta_max 27.4855
_cell_measurement_theta_min 3.1834
_cell_measurement_wavelength 0.71073
_cell_volume 995.1(3)
_computing_cell_refinement 'CrystalClear (Rigaku Inc., 2007)'
_computing_data_collection 'CrystalClear (Rigaku Inc., 2007)'
_computing_data_reduction 'CrystalClear (Rigaku Inc., 2007), SORTAV (Blessing, 1995)'
_computing_molecular_graphics 'Ortep-3 for Windows (Farrugia, 1997)'
_computing_publication_material 'WinGX publication routines (Farrugia, 1999)'
_computing_structure_refinement 'SHELXL-2013 (Sheldrick, 2013)'
_diffrn_ambient_temperature 123(2)
_diffrn_detector 'CCD plate'
_diffrn_detector_area_resol_mean 14.7059
_diffrn_measured_fraction_theta_full 0.991
_diffrn_measured_fraction_theta_max 0.979
_diffrn_measurement_device 'quarter \C-circle diffractometer'
_diffrn_measurement_method 'phi or omega oscillation scans'
_diffrn_orient_matrix_type d*trek
_diffrn_orient_matrix_UB_11 0.0256
_diffrn_orient_matrix_UB_12 0.1103
_diffrn_orient_matrix_UB_13 0.0012
_diffrn_orient_matrix_UB_21 -0.1032
_diffrn_orient_matrix_UB_22 -0.0104
_diffrn_orient_matrix_UB_23 -0.036
_diffrn_orient_matrix_UB_31 -0.0231
_diffrn_orient_matrix_UB_32 -0.0136
_diffrn_orient_matrix_UB_33 0.083
_diffrn_radiation_monochromator graphite
_diffrn_radiation_probe x-ray
_diffrn_radiation_type MoK\a
_diffrn_radiation_wavelength 0.71073
_diffrn_reflns_av_R_equivalents 0.0374
_diffrn_reflns_Laue_measured_fraction_full 0.991
_diffrn_reflns_Laue_measured_fraction_max 0.979
_diffrn_reflns_limit_h_max 12
_diffrn_reflns_limit_h_min -8
_diffrn_reflns_limit_k_max 12
_diffrn_reflns_limit_k_min -9
_diffrn_reflns_limit_l_max 15
_diffrn_reflns_limit_l_min -14
_diffrn_reflns_number 7998
_diffrn_reflns_point_group_measured_fraction_full 0.991
_diffrn_reflns_point_group_measured_fraction_max 0.979
_diffrn_reflns_theta_full 25.242
_diffrn_reflns_theta_max 27.545
_diffrn_reflns_theta_min 3.185
_diffrn_source 'sealed x-ray tube'
_exptl_absorpt_coefficient_mu 0.194
_exptl_absorpt_correction_type none
_exptl_crystal_colour colorless
_exptl_crystal_density_diffrn 1.387
_exptl_crystal_density_method 'not measured'
_exptl_crystal_description block
_exptl_crystal_F_000 444
_exptl_crystal_size_max 0.3
_exptl_crystal_size_mid 0.3
_exptl_crystal_size_min 0.15
_refine_diff_density_max 0.409
_refine_diff_density_min -0.445
_refine_diff_density_rms 0.07
_refine_ls_extinction_method none
_refine_ls_goodness_of_fit_ref 1.037
_refine_ls_hydrogen_treatment constr
_refine_ls_matrix_type full
_refine_ls_number_parameters 263
_refine_ls_number_reflns 4504
_refine_ls_number_restraints 0
_refine_ls_restrained_S_all 1.037
_refine_ls_R_factor_all 0.0863
_refine_ls_R_factor_gt 0.0555
_refine_ls_shift/su_max 0
_refine_ls_shift/su_mean 0
_refine_ls_structure_factor_coef Fsqd
_refine_ls_weighting_details 'w=1/[\s^2^(Fo^2^)+(0.0427P)^2^+0.8600P] where P=(Fo^2^+2Fc^2^)/3'
_refine_ls_weighting_scheme calc
_refine_ls_wR_factor_gt 0.1198
_refine_ls_wR_factor_ref 0.1397
_reflns_number_gt 3135
_reflns_number_total 4504
_reflns_threshold_expression 'I > 2\s(I)'
_cod_data_source_file ol6b00233_si_002.cif
_cod_data_source_block halo
_cod_database_code 1555491

loop_
_symmetry_equiv_pos_site_id
_symmetry_equiv_pos_as_xyz
1 +X,+Y,+Z
2 -X,-Y,-Z

loop_
_atom_site_label
_atom_site_type_symbol
_atom_site_fract_x
_atom_site_fract_y
_atom_site_fract_z
_atom_site_U_iso_or_equiv
_atom_site_adp_type
_atom_site_occupancy
_atom_site_calc_flag
C1 C 0.3215(3) 0.1706(3) 0.9602(2) 0.0303(6) Uani 1 d
H1A H 0.2904 0.2782 0.9548 0.045 Uiso 1 calc
H1B H 0.3319 0.1356 1.0403 0.045 Uiso 1 calc
H1C H 0.2447 0.137 0.9388 0.045 Uiso 1 calc
C2 C 0.4705(3) 0.1473(3) 0.7653(2) 0.0213(5) Uani 1 d
C3 C 0.3472(3) 0.2295(3) 0.7166(2) 0.0203(5) Uani 1 d
H3 H 0.2505 0.269 0.765 0.024 Uiso 1 calc
C4 C 0.3672(3) 0.2532(2) 0.5962(2) 0.0201(5) Uani 1 d
H4 H 0.2826 0.3088 0.563 0.024 Uiso 1 calc
C5 C 0.5078(3) 0.1979(2) 0.5225(2) 0.0176(5) Uani 1 d
C6 C 0.6318(3) 0.1175(2) 0.5730(2) 0.0196(5) Uani 1 d
C7 C 0.6119(3) 0.0923(3) 0.6928(2) 0.0219(5) Uani 1 d
H7 H 0.6961 0.0364 0.7262 0.026 Uiso 1 calc
C8 C 0.7885(3) 0.0621(3) 0.4992(2) 0.0224(6) Uani 1 d
H8A H 0.8471 0.1279 0.5056 0.027 Uiso 1 calc
H8B H 0.8405 -0.0368 0.5302 0.027 Uiso 1 calc
C9 C 0.7887(3) 0.0535(3) 0.3722(2) 0.0228(6) Uani 1 d
H9A H 0.8926 0.0385 0.3255 0.027 Uiso 1 calc
H9B H 0.7558 -0.031 0.3622 0.027 Uiso 1 calc
C10 C 0.5210(3) 0.2106(3) 0.3910(2) 0.0195(5) Uani 1 d
H10 H 0.495 0.1256 0.3701 0.023 Uiso 1 calc
C11 C 0.4181(3) 0.3486(3) 0.3394(2) 0.0222(5) Uani 1 d
H11 H 0.3116 0.3727 0.385 0.027 Uiso 1 calc
C12 C 0.4785(3) 0.4815(3) 0.3274(2) 0.0235(6) Uani 1 d
H12A H 0.537 0.4747 0.3885 0.028 Uiso 1 calc
H12B H 0.3939 0.5746 0.3342 0.028 Uiso 1 calc
C13 C 0.4262(3) 0.3218(3) 0.2122(2) 0.0267(6) Uani 1 d
H13A H 0.4172 0.2241 0.2042 0.032 Uiso 1 calc
H13B H 0.3471 0.3987 0.1783 0.032 Uiso 1 calc
C14 C 0.5848(3) 0.3306(3) 0.1569(2) 0.0243(6) Uani 1 d
H14 H 0.6012 0.3373 0.0698 0.029 Uiso 1 calc
C15 C 0.5818(3) 0.4734(3) 0.2044(2) 0.0262(6) Uani 1 d
H15A H 0.5396 0.5593 0.1536 0.031 Uiso 1 calc
H15B H 0.6851 0.4706 0.2094 0.031 Uiso 1 calc
C16 C 0.7022(3) 0.1983(3) 0.1997(2) 0.0228(6) Uani 1 d
H16A H 0.6922 0.1074 0.1759 0.027 Uiso 1 calc
H16B H 0.805 0.2031 0.1629 0.027 Uiso 1 calc
C17 C 0.1441(3) 0.8849(3) 0.1022(2) 0.0255(6) Uani 1 d
H17A H 0.1493 0.8897 0.0179 0.038 Uiso 1 calc
H17B H 0.2432 0.8785 0.1171 0.038 Uiso 1 calc
H17C H 0.0678 0.9733 0.1361 0.038 Uiso 1 calc
C18 C 0.1006(3) 0.7505(3) 0.1572(2) 0.0206(5) Uani 1 d
C19 C 0.0786(3) 0.6536(3) 0.0886(2) 0.0233(6) Uani 1 d
H19 H 0.086 0.6745 0.007 0.028 Uiso 1 calc
C20 C 0.0459(3) 0.5270(3) 0.1389(2) 0.0214(5) Uani 1 d
H20 H 0.0326 0.4611 0.0913 0.026 Uiso 1 calc
C21 C 0.0325(3) 0.4965(2) 0.2572(2) 0.0187(5) Uani 1 d
C22 C 0.0513(3) 0.5926(2) 0.3278(2) 0.0198(5) Uani 1 d
H22 H 0.0412 0.5724 0.4096 0.024 Uiso 1 calc
C23 C 0.0852(3) 0.7185(3) 0.2768(2) 0.0203(5) Uani 1 d
H23 H 0.0982 0.7843 0.3247 0.024 Uiso 1 calc
N1 N 0.6836(2) 0.1924(2) 0.33002(18) 0.0185(4) Uani 1 d
H1 H 0.7118 0.2763 0.3505 0.022 Uiso 1 calc
O1 O 0.4636(2) 0.1139(2) 0.88227(16) 0.0293(4) Uani 1 d
O2 O -0.1676(2) 0.37791(18) 0.37660(17) 0.0250(4) Uani 1 d
O3 O 0.0271(2) 0.23640(19) 0.22668(17) 0.0303(5) Uani 1 d
O4 O 0.0884(2) 0.27721(19) 0.40723(18) 0.0290(5) Uani 1 d
S1 S -0.00638(7) 0.33255(6) 0.32183(6) 0.02068(17) Uani 1 d

loop_
_atom_site_aniso_label
_atom_site_aniso_U_11
_atom_site_aniso_U_22
_atom_site_aniso_U_33
_atom_site_aniso_U_23
_atom_site_aniso_U_13
_atom_site_aniso_U_12
C1 0.0315(16) 0.0351(15) 0.0228(15) -0.0006(12) -0.0016(12) -0.0113(12)
C2 0.0249(14) 0.0188(11) 0.0219(14) 0.0005(10) -0.0040(11) -0.0101(10)
C3 0.0176(13) 0.0192(11) 0.0226(14) -0.0042(10) 0.0004(10) -0.0057(9)
C4 0.0168(13) 0.0200(12) 0.0242(14) 0.0004(10) -0.0049(10) -0.0067(9)
C5 0.0184(13) 0.0148(11) 0.0211(13) -0.0012(9) -0.0022(10) -0.0084(9)
C6 0.0192(13) 0.0145(11) 0.0260(14) -0.0007(9) -0.0039(11) -0.0068(9)
C7 0.0179(13) 0.0191(12) 0.0292(15) 0.0019(10) -0.0056(11) -0.0069(10)
C8 0.0182(14) 0.0187(12) 0.0269(15) 0.0048(10) -0.0032(11) -0.0039(10)
C9 0.0182(13) 0.0162(11) 0.0292(15) -0.0018(10) -0.0002(11) -0.0016(9)
C10 0.0175(13) 0.0204(12) 0.0231(14) -0.0030(10) -0.0033(10) -0.0090(10)
C11 0.0169(13) 0.0287(13) 0.0211(14) -0.0015(10) -0.0040(11) -0.0069(10)
C12 0.0239(14) 0.0210(12) 0.0244(14) -0.0001(10) -0.0082(11) -0.0034(10)
C13 0.0245(15) 0.0370(14) 0.0223(14) 0.0000(11) -0.0076(12) -0.0131(12)
C14 0.0274(15) 0.0303(13) 0.0181(14) 0.0006(11) -0.0052(11) -0.0129(11)
C15 0.0293(15) 0.0255(13) 0.0234(14) 0.0034(11) -0.0053(12) -0.0095(11)
C16 0.0247(14) 0.0238(12) 0.0195(14) -0.0046(10) 0.0005(11) -0.0091(10)
C17 0.0316(16) 0.0213(12) 0.0247(14) -0.0011(10) -0.0044(12) -0.0103(11)
C18 0.0155(13) 0.0203(12) 0.0237(14) -0.0016(10) -0.0030(10) -0.0029(9)
C19 0.0254(14) 0.0266(13) 0.0196(14) -0.0008(10) -0.0044(11) -0.0103(11)
C20 0.0213(14) 0.0229(12) 0.0216(14) -0.0034(10) -0.0038(11) -0.0082(10)
C21 0.0126(12) 0.0172(11) 0.0251(14) -0.0010(10) -0.0029(10) -0.0038(9)
C22 0.0190(13) 0.0206(11) 0.0190(13) -0.0004(10) -0.0038(10) -0.0052(9)
C23 0.0184(13) 0.0208(12) 0.0220(14) -0.0044(10) -0.0033(11) -0.0057(10)
N1 0.0167(11) 0.0180(10) 0.0207(11) -0.0016(8) -0.0021(9) -0.0061(8)
O1 0.0286(11) 0.0363(10) 0.0188(10) 0.0022(8) -0.0036(8) -0.0062(8)
O2 0.0182(10) 0.0237(9) 0.0338(11) -0.0033(8) -0.0013(8) -0.0095(7)
O3 0.0356(12) 0.0222(9) 0.0336(12) -0.0068(8) 0.0015(9) -0.0132(8)
O4 0.0293(11) 0.0245(9) 0.0364(12) 0.0099(8) -0.0149(9) -0.0111(8)
S1 0.0189(3) 0.0183(3) 0.0254(4) 0.0004(2) -0.0043(3) -0.0072(2)

loop_
_atom_type_symbol
_atom_type_description
_atom_type_scat_dispersion_real
_atom_type_scat_dispersion_imag
_atom_type_scat_source
C C 0.0033 0.0016 'International Tables Vol C Tables 4.2.6.8 and 6.1.1.4'
H H 0 0 'International Tables Vol C Tables 4.2.6.8 and 6.1.1.4'
N N 0.0061 0.0033 'International Tables Vol C Tables 4.2.6.8 and 6.1.1.4'
O O 0.0106 0.006 'International Tables Vol C Tables 4.2.6.8 and 6.1.1.4'
S S 0.1246 0.1234 'International Tables Vol C Tables 4.2.6.8 and 6.1.1.4'

loop_
_geom_angle_atom_site_label_1
_geom_angle_atom_site_label_2
_geom_angle_atom_site_label_3
_geom_angle
O1 C1 H1A 109.5
O1 C1 H1B 109.5
H1A C1 H1B 109.5
O1 C1 H1C 109.5
H1A C1 H1C 109.5
H1B C1 H1C 109.5
O1 C2 C3 124.2(2)
O1 C2 C7 116.2(2)
C3 C2 C7 119.5(2)
C2 C3 C4 119.1(2)
C2 C3 H3 120.5
C4 C3 H3 120.5
C3 C4 C5 122.1(2)
C3 C4 H4 119
C5 C4 H4 119
C4 C5 C6 118.2(2)
C4 C5 C10 120.3(2)
C6 C5 C10 121.1(2)
C7 C6 C5 119.9(2)
C7 C6 C8 119.1(2)
C5 C6 C8 121.0(2)
C6 C7 C2 121.3(2)
C6 C7 H7 119.4
C2 C7 H7 119.4
C9 C8 C6 113.4(2)
C9 C8 H8A 108.9
C6 C8 H8A 108.9
C9 C8 H8B 108.9
C6 C8 H8B 108.9
H8A C8 H8B 107.7
N1 C9 C8 109.83(19)
N1 C9 H9A 109.7
C8 C9 H9A 109.7
N1 C9 H9B 109.7
C8 C9 H9B 109.7
H9A C9 H9B 108.2
N1 C10 C5 110.2(2)
N1 C10 C11 108.7(2)
C5 C10 C11 117.5(2)
N1 C10 H10 106.6
C5 C10 H10 106.6
C11 C10 H10 106.6
C10 C11 C13 107.7(2)
C10 C11 C12 112.6(2)
C13 C11 C12 102.6(2)
C10 C11 H11 111.2
C13 C11 H11 111.2
C12 C11 H11 111.2
C11 C12 C15 105.1(2)
C11 C12 H12A 110.7
C15 C12 H12A 110.7
C11 C12 H12B 110.7
C15 C12 H12B 110.7
H12A C12 H12B 108.8
C14 C13 C11 100.4(2)
C14 C13 H13A 111.7
C11 C13 H13A 111.7
C14 C13 H13B 111.7
C11 C13 H13B 111.7
H13A C13 H13B 109.5
C16 C14 C13 109.3(2)
C16 C14 C15 111.5(2)
C13 C14 C15 101.8(2)
C16 C14 H14 111.3
C13 C14 H14 111.3
C15 C14 H14 111.3
C14 C15 C12 104.9(2)
C14 C15 H15A 110.8
C12 C15 H15A 110.8
C14 C15 H15B 110.8
C12 C15 H15B 110.8
H15A C15 H15B 108.8
N1 C16 C14 111.5(2)
N1 C16 H16A 109.3
C14 C16 H16A 109.3
N1 C16 H16B 109.3
C14 C16 H16B 109.3
H16A C16 H16B 108
C18 C17 H17A 109.5
C18 C17 H17B 109.5
H17A C17 H17B 109.5
C18 C17 H17C 109.5
H17A C17 H17C 109.5
H17B C17 H17C 109.5
C23 C18 C19 118.4(2)
C23 C18 C17 120.9(2)
C19 C18 C17 120.8(2)
C20 C19 C18 120.4(2)
C20 C19 H19 119.8
C18 C19 H19 119.8
C21 C20 C19 120.4(2)
C21 C20 H20 119.8
C19 C20 H20 119.8
C20 C21 C22 120.3(2)
C20 C21 S1 120.50(18)
C22 C21 S1 119.2(2)
C21 C22 C23 119.1(2)
C21 C22 H22 120.5
C23 C22 H22 120.4
C22 C23 C18 121.5(2)
C22 C23 H23 119.3
C18 C23 H23 119.3
C9 N1 C16 110.89(19)
C9 N1 C10 111.0(2)
C16 N1 C10 111.78(19)
C9 N1 H1 107.7
C16 N1 H1 107.7
C10 N1 H1 107.7
C2 O1 C1 118.1(2)
O4 S1 O3 114.50(12)
O4 S1 O2 111.74(12)
O3 S1 O2 112.13(11)
O4 S1 C21 106.01(11)
O3 S1 C21 106.10(12)
O2 S1 C21 105.58(11)

loop_
_geom_bond_atom_site_label_1
_geom_bond_atom_site_label_2
_geom_bond_distance
C1 O1 1.431(3)
C1 H1A 0.98
C1 H1B 0.98
C1 H1C 0.98
C2 O1 1.369(3)
C2 C3 1.389(4)
C2 C7 1.395(4)
C3 C4 1.389(4)
C3 H3 0.95
C4 C5 1.395(3)
C4 H4 0.95
C5 C6 1.403(3)
C5 C10 1.519(3)
C6 C7 1.383(4)
C6 C8 1.507(3)
C7 H7 0.95
C8 C9 1.508(4)
C8 H8A 0.99
C8 H8B 0.99
C9 N1 1.496(3)
C9 H9A 0.99
C9 H9B 0.99
C10 N1 1.514(3)
C10 C11 1.527(3)
C10 H10 1
C11 C13 1.532(3)
C11 C12 1.546(3)
C11 H11 1
C12 C15 1.550(4)
C12 H12A 0.99
C12 H12B 0.99
C13 C14 1.529(4)
C13 H13A 0.99
C13 H13B 0.99
C14 C16 1.519(4)
C14 C15 1.537(3)
C14 H14 1
C15 H15A 0.99
C15 H15B 0.99
C16 N1 1.501(3)
C16 H16A 0.99
C16 H16B 0.99
C17 C18 1.516(3)
C17 H17A 0.98
C17 H17B 0.98
C17 H17C 0.98
C18 C23 1.390(4)
C18 C19 1.398(3)
C19 C20 1.389(4)
C19 H19 0.95
C20 C21 1.376(4)
C20 H20 0.95
C21 C22 1.393(3)
C21 S1 1.784(3)
C22 C23 1.390(3)
C22 H22 0.95
C23 H23 0.95
N1 H1 1
O2 S1 1.4645(19)
O3 S1 1.4526(19)
O4 S1 1.444(2)

loop_
_geom_torsion_atom_site_label_1
_geom_torsion_atom_site_label_2
_geom_torsion_atom_site_label_3
_geom_torsion_atom_site_label_4
_geom_torsion
O1 C2 C3 C4 -178.4(2)
C7 C2 C3 C4 1.0(3)
C2 C3 C4 C5 -0.5(3)
C3 C4 C5 C6 -0.7(3)
C3 C4 C5 C10 172.6(2)
C4 C5 C6 C7 1.4(3)
C10 C5 C6 C7 -171.9(2)
C4 C5 C6 C8 -176.4(2)
C10 C5 C6 C8 10.3(3)
C5 C6 C7 C2 -1.0(3)
C8 C6 C7 C2 176.9(2)
O1 C2 C7 C6 179.2(2)
C3 C2 C7 C6 -0.2(3)
C7 C6 C8 C9 161.8(2)
C5 C6 C8 C9 -20.3(3)
C6 C8 C9 N1 46.7(3)
C4 C5 C10 N1 160.7(2)
C6 C5 C10 N1 -26.1(3)
C4 C5 C10 C11 35.4(3)
C6 C5 C10 C11 -151.4(2)
N1 C10 C11 C13 66.2(2)
C5 C10 C11 C13 -167.8(2)
N1 C10 C11 C12 -46.1(3)
C5 C10 C11 C12 79.9(3)
C10 C11 C12 C15 89.7(2)
C13 C11 C12 C15 -25.7(2)
C10 C11 C13 C14 -72.8(2)
C12 C11 C13 C14 46.1(2)
C11 C13 C14 C16 69.2(2)
C11 C13 C14 C15 -48.9(2)
C16 C14 C15 C12 -83.7(3)
C13 C14 C15 C12 32.8(3)
C11 C12 C15 C14 -4.3(3)
C13 C14 C16 N1 -59.9(3)
C15 C14 C16 N1 51.9(3)
C23 C18 C19 C20 -1.6(4)
C17 C18 C19 C20 176.9(2)
C18 C19 C20 C21 1.0(4)
C19 C20 C21 C22 0.1(4)
C19 C20 C21 S1 -178.94(19)
C20 C21 C22 C23 -0.6(4)
S1 C21 C22 C23 178.46(19)
C21 C22 C23 C18 0.0(4)
C19 C18 C23 C22 1.1(4)
C17 C18 C23 C22 -177.4(2)
C8 C9 N1 C16 169.8(2)
C8 C9 N1 C10 -65.3(2)
C14 C16 N1 C9 173.9(2)
C14 C16 N1 C10 49.4(3)
C5 C10 N1 C9 53.3(2)
C11 C10 N1 C9 -176.55(19)
C5 C10 N1 C16 177.73(18)
C11 C10 N1 C16 -52.2(2)
C3 C2 O1 C1 -1.9(3)
C7 C2 O1 C1 178.7(2)
C20 C21 S1 O4 138.7(2)
C22 C21 S1 O4 -40.4(2)
C20 C21 S1 O3 16.6(2)
C22 C21 S1 O3 -162.50(19)
C20 C21 S1 O2 -102.6(2)
C22 C21 S1 O2 78.3(2)
